data_1010437
loop_
_publ_author_name
'Zachariasen, W H'

_publ_section_title
;
The Crystal Lattice of Calcium Metaborate, Ca B~2~ O~4~
;
_journal_coden_ASTM PNASA6
_journal_name_full
;
Proceedings of the National Academy of Sciences, U.S.A.
;
_journal_page_first 617
_journal_page_last 619
_journal_paper_doi 10.1073/pnas.17.11.617
_journal_volume 17
_journal_year 1931
_chemical_formula_structural 'Ca B2 O4'
_chemical_formula_sum 'B2 Ca O4'
_chemical_name_systematic 'Calcium diborate'
_space_group_IT_number 60
_symmetry_cell_setting orthorhombic
_symmetry_Int_Tables_number 60
_symmetry_space_group_name_Hall '-P 2a 2n'
_symmetry_space_group_name_H-M 'P n c a'
_cell_angle_alpha 90
_cell_angle_beta 90
_cell_angle_gamma 90
_cell_formula_units_Z 4
_cell_length_a 6.19
_cell_length_b 11.6
_cell_length_c 4.28
_cell_volume 307.3
_cod_database_code 1010437

loop_
_symmetry_equiv_pos_as_xyz
x,y,z
1/2+x,1/2-y,1/2-z
-x,1/2+y,1/2-z
1/2-x,-y,z
-x,-y,-z
1/2-x,1/2+y,1/2+z
x,1/2-y,1/2+z
1/2+x,y,-z

loop_
_atom_site_label
_atom_site_type_symbol
_atom_site_symmetry_multiplicity
_atom_site_Wyckoff_symbol
_atom_site_fract_x
_atom_site_fract_y
_atom_site_fract_z
_atom_site_occupancy
_atom_site_attached_hydrogens
_atom_site_calc_flag
Ca1 Ca2+ 4 c 0.25 0. 0.26 1. 0 d
B1 B3+ 8 d 0.12 0.2 0.88 1. 0 d
O1 O2- 8 d 0.125 0.21 0.19 1. 0 d
O2 O2- 8 d 0.11 0.09 0.75 1. 0 d

loop_
_atom_type_symbol
_atom_type_oxidation_number
Ca2+ 2.000
B3+ 3.000
O2- -2.000
